data_4320450
loop_
_publ_author_name
'Bret J. S. Johnson'
'Rick C. Schroden'
'Changcheng Zhu'
'Andreas Stein'

_publ_section_title
;
 Synthesis and Characterization of 2D and 3D Structures from Organic
 Derivatives of Polyoxometalate Clusters: Role of Organic Moiety,
 Counterion, and Solvent
;
_journal_name_full 'Inorganic Chemistry'
_journal_page_first 5972
_journal_page_last 5978
_journal_paper_doi 10.1021/ic010045g
_journal_volume 40
_journal_year 2001
_chemical_compound_source 'Changcheng Zhu'
_chemical_formula_moiety 'C6 H10 N1 O17.5 Na1 As1 Mo3'
_chemical_formula_sum 'C24 H40 As4 Mo12 N4 Na4 O70'
_chemical_formula_weight 3047.52
_chemical_name_systematic
;
  ?
;
_space_group_IT_number 82
_symmetry_cell_setting tetragonal
_symmetry_space_group_name_Hall 'I -4'
_symmetry_space_group_name_H-M 'I -4'
_atom_sites_solution_hydrogens geom
_atom_sites_solution_primary direct
_atom_sites_solution_secondary difmap
_audit_creation_method SHELXL-97
_cell_angle_alpha 90.00
_cell_angle_beta 90.00
_cell_angle_gamma 90.00
_cell_formula_units_Z 2
_cell_length_a 17.8024(5)
_cell_length_b 17.8024(5)
_cell_length_c 11.8281(4)
_cell_measurement_temperature 173(2)
_cell_volume 3748.6(2)
_computing_cell_refinement 'Siemens XSCANS'
_computing_data_collection 'Siemens XSCANS'
_computing_data_reduction 'Siemens SHELXTL'
_computing_molecular_graphics 'Siemens SHELXTL'
_computing_publication_material 'Siemens SHELXTL'
_computing_structure_refinement 'SHELXL-97 (Sheldrick, 1997)'
_computing_structure_solution 'SHELXS-97 (Sheldrick, 1990)'
_diffrn_ambient_temperature 173(2)
_diffrn_measured_fraction_theta_full 0.997
_diffrn_measured_fraction_theta_max 0.997
_diffrn_measurement_method '\w scans'
_diffrn_radiation_monochromator graphite
_diffrn_radiation_source 'fine-focus sealed tube'
_diffrn_radiation_type MoK\a
_diffrn_radiation_wavelength 0.71073
_diffrn_reflns_av_R_equivalents 0.0371
_diffrn_reflns_av_sigmaI/netI 0.0269
_diffrn_reflns_limit_h_max 21
_diffrn_reflns_limit_h_min -21
_diffrn_reflns_limit_k_max 21
_diffrn_reflns_limit_k_min 0
_diffrn_reflns_limit_l_max 14
_diffrn_reflns_limit_l_min 0
_diffrn_reflns_number 14242
_diffrn_reflns_theta_full 24.99
_diffrn_reflns_theta_max 24.99
_diffrn_reflns_theta_min 1.62
_exptl_absorpt_coefficient_mu 3.841
_exptl_absorpt_correction_T_max 1.000
_exptl_absorpt_correction_T_min 0.796
_exptl_absorpt_correction_type 'SADABS (Sheldrick, 1996)'
_exptl_crystal_colour yellow
_exptl_crystal_density_diffrn 2.700
_exptl_crystal_density_method 'not measured'
_exptl_crystal_description block
_exptl_crystal_F_000 2904
_exptl_crystal_size_max 0.08
_exptl_crystal_size_mid 0.06
_exptl_crystal_size_min 0.06
_refine_diff_density_max 0.628
_refine_diff_density_min -0.633
_refine_diff_density_rms 0.126
_refine_ls_abs_structure_details 'Flack H D (1983), Acta Cryst. A39, 876-881'
_refine_ls_abs_structure_Flack -0.020(13)
_refine_ls_extinction_method none
_refine_ls_goodness_of_fit_ref 1.268
_refine_ls_hydrogen_treatment mixed
_refine_ls_matrix_type full
_refine_ls_number_parameters 268
_refine_ls_number_reflns 3303
_refine_ls_number_restraints 0
_refine_ls_restrained_S_all 1.268
_refine_ls_R_factor_all 0.0305
_refine_ls_R_factor_gt 0.0288
_refine_ls_shift/su_max 0.001
_refine_ls_shift/su_mean 0.000
_refine_ls_structure_factor_coef Fsqd
_refine_ls_weighting_details 'calc w=1/[\s^2^(Fo^2^)+(0.0190P)^2^+24.5212P] where P=(Fo^2^+2Fc^2^)/3'
_refine_ls_weighting_scheme calc
_refine_ls_wR_factor_gt 0.0649
_refine_ls_wR_factor_ref 0.0668
_reflns_number_gt 3174
_reflns_number_total 3303
_reflns_threshold_expression >2sigma(I)
_cod_data_source_file ic010045g_2.cif
_cod_data_source_block 99090p
_cod_depositor_comments
;
The following automatic conversions were performed:

'_symmetry_cell_setting' value 'Tetragonal' changed to 'tetragonal'
according to the built-in table from CIF Core dictionary named
'cif_core.dic' version 2.4.1 from 2010-06-29.

Automatic conversion script
Id: cif_fix_values 1646 2011-03-28 12:23:43Z adriana 
;
_cod_original_formula_sum 'C24 H40 N4 O70 Na4 As4 Mo12'
_cod_database_code 4320450

loop_
_symmetry_equiv_pos_as_xyz
'x, y, z'
'-x, -y, z'
'y, -x, -z'
'-y, x, -z'
'x+1/2, y+1/2, z+1/2'
'-x+1/2, -y+1/2, z+1/2'
'y+1/2, -x+1/2, -z+1/2'
'-y+1/2, x+1/2, -z+1/2'

loop_
_atom_site_label
_atom_site_type_symbol
_atom_site_fract_x
_atom_site_fract_y
_atom_site_fract_z
_atom_site_U_iso_or_equiv
_atom_site_adp_type
_atom_site_occupancy
_atom_site_symmetry_multiplicity
_atom_site_calc_flag
_atom_site_refinement_flags
_atom_site_disorder_assembly
_atom_site_disorder_group
Mo1 Mo 0.22234(3) 0.50138(3) 0.86376(5) 0.01668(13) Uani 1 1 d . . .
Mo2 Mo 0.13925(3) 0.32797(3) 0.85920(5) 0.01715(13) Uani 1 1 d . . .
Mo3 Mo 0.09303(3) 0.45312(3) 1.06294(4) 0.01693(13) Uani 1 1 d . . .
As1 As 0.05619(4) 0.61992(3) 0.89221(5) 0.01532(14) Uani 1 1 d . . .
O1 O 0.2598(3) 0.5518(3) 0.9718(4) 0.0233(11) Uani 1 1 d . . .
O2 O 0.2126(2) 0.5754(3) 0.7517(4) 0.0238(11) Uani 1 1 d . . .
O3 O 0.2972(3) 0.4507(2) 0.8172(4) 0.0213(10) Uani 1 1 d . . .
O4 O 0.1751(2) 0.4166(2) 0.9539(4) 0.0165(9) Uani 1 1 d . . .
O5 O 0.1054(2) 0.5404(2) 0.9188(4) 0.0179(9) Uani 1 1 d . . .
O6 O 0.2257(2) 0.3017(3) 0.8132(4) 0.0223(10) Uani 1 1 d . . .
O7 O 0.1237(3) 0.2688(3) 0.9696(4) 0.0230(11) Uani 1 1 d . . .
O8 O 0.0857(3) 0.3730(2) 1.1387(4) 0.0236(10) Uani 1 1 d . . .
O9 O 0.0000 0.5000 1.0895(5) 0.0215(14) Uani 1 2 d S . .
O10 O 0.1522(2) 0.5061(3) 1.1415(4) 0.0225(10) Uani 1 1 d . . .
O11 O -0.0364(2) 0.6027(2) 0.9126(4) 0.0170(9) Uani 1 1 d . . .
O12 O 0.0694(2) 0.6481(2) 0.7573(4) 0.0163(9) Uani 1 1 d . . .
C1 C 0.0851(3) 0.6972(4) 0.9965(6) 0.0187(14) Uani 1 1 d . . .
C2 C 0.0909(3) 0.7709(4) 0.9571(6) 0.0215(14) Uani 1 1 d . . .
H2A H 0.0860 0.7826 0.8791 0.026 Uiso 1 1 calc R . .
C3 C 0.1042(4) 0.8271(4) 1.0380(6) 0.0195(14) Uani 1 1 d . . .
C4 C 0.1107(4) 0.8120(4) 1.1540(6) 0.0221(15) Uani 1 1 d . . .
C5 C 0.1059(4) 0.7364(4) 1.1875(6) 0.0246(15) Uani 1 1 d . . .
H5A H 0.1119 0.7238 1.2650 0.030 Uiso 1 1 calc R . .
C6 C 0.0926(4) 0.6800(4) 1.1093(6) 0.0233(15) Uani 1 1 d . . .
H6A H 0.0887 0.6293 1.1336 0.028 Uiso 1 1 calc R . .
N1 N 0.1096(3) 0.9036(3) 0.9952(5) 0.0258(13) Uani 1 1 d . . .
O13 O 0.1127(3) 0.9158(3) 0.8935(4) 0.0278(11) Uani 1 1 d . . .
O14 O 0.1110(3) 0.9553(3) 1.0667(5) 0.0331(12) Uani 1 1 d . . .
O15 O 0.1216(3) 0.8632(3) 1.2340(4) 0.0331(13) Uani 1 1 d . . .
H15A H 0.1181 0.9064 1.2057 0.050 Uiso 1 1 calc R . .
Na1 Na 0.33215(17) 0.65021(16) 1.0772(3) 0.0352(7) Uani 1 1 d . . .
O16 O 0.2787(4) 0.5862(4) 1.2211(6) 0.062(2) Uani 1 1 d . . .
H16A H 0.2922 0.6052 1.2838 0.093 Uiso 1 1 d R . .
H16B H 0.2408 0.5618 1.1971 0.093 Uiso 1 1 d R . .
O17 O 0.4314(3) 0.5912(4) 0.9747(5) 0.0461(15) Uani 1 1 d . . .
H17A H 0.4735 0.6061 1.0002 0.069 Uiso 1 1 d R . .
H17B H 0.4279 0.6026 0.9051 0.069 Uiso 1 1 d R . .
O18 O 0.2824(3) 0.7216(3) 0.9268(5) 0.0400(14) Uani 1 1 d . . .
H18A H 0.2714 0.6927 0.8721 0.060 Uiso 1 1 d R . .
H18B H 0.2787 0.7651 0.9558 0.060 Uiso 1 1 d R . .

loop_
_atom_site_aniso_label
_atom_site_aniso_U_11
_atom_site_aniso_U_22
_atom_site_aniso_U_33
_atom_site_aniso_U_23
_atom_site_aniso_U_13
_atom_site_aniso_U_12
Mo1 0.0140(3) 0.0167(3) 0.0193(3) 0.0013(2) -0.0017(2) -0.0012(2)
Mo2 0.0177(3) 0.0131(3) 0.0206(3) -0.0004(2) -0.0020(2) 0.0010(2)
Mo3 0.0177(3) 0.0185(3) 0.0147(3) 0.0009(2) -0.0011(2) 0.0002(2)
As1 0.0152(3) 0.0144(3) 0.0163(3) 0.0003(2) 0.0002(3) 0.0001(2)
O1 0.027(3) 0.018(2) 0.025(3) 0.000(2) -0.006(2) -0.0051(19)
O2 0.017(2) 0.024(3) 0.030(3) 0.006(2) 0.003(2) -0.002(2)
O3 0.023(2) 0.021(2) 0.020(2) -0.0009(19) 0.001(2) 0.0082(19)
O4 0.013(2) 0.014(2) 0.023(3) -0.0021(19) -0.0064(18) 0.0026(17)
O5 0.018(2) 0.015(2) 0.021(2) 0.0050(18) 0.0017(19) 0.0025(17)
O6 0.016(2) 0.024(2) 0.027(3) 0.002(2) -0.002(2) 0.0007(19)
O7 0.023(3) 0.018(2) 0.028(3) 0.002(2) 0.003(2) -0.0014(19)
O8 0.029(2) 0.020(2) 0.022(3) 0.000(2) -0.002(2) 0.0008(19)
O9 0.024(3) 0.029(4) 0.011(3) 0.000 0.000 -0.001(3)
O10 0.025(2) 0.023(2) 0.020(2) -0.003(2) -0.006(2) -0.0029(19)
O11 0.010(2) 0.019(2) 0.022(2) 0.0016(18) 0.0011(18) -0.0011(17)
O12 0.022(2) 0.016(2) 0.012(2) 0.0021(18) -0.0010(18) 0.0002(18)
C1 0.011(3) 0.020(3) 0.025(4) -0.003(3) 0.000(3) -0.002(3)
C2 0.019(3) 0.027(4) 0.018(3) -0.001(3) -0.001(3) 0.006(3)
C3 0.023(3) 0.017(3) 0.019(4) -0.005(3) 0.000(3) -0.001(3)
C4 0.018(3) 0.029(4) 0.019(4) -0.009(3) 0.001(3) -0.005(3)
C5 0.029(4) 0.029(4) 0.015(3) -0.001(3) -0.002(3) -0.011(3)
C6 0.032(4) 0.018(3) 0.020(4) 0.001(3) 0.000(3) -0.002(3)
N1 0.027(3) 0.023(3) 0.027(4) -0.006(3) -0.002(3) -0.002(3)
O13 0.026(3) 0.030(3) 0.027(3) 0.009(2) 0.000(2) -0.006(2)
O14 0.046(3) 0.021(3) 0.032(3) -0.013(2) -0.001(3) -0.002(2)
O15 0.053(4) 0.023(3) 0.024(3) -0.006(2) -0.005(3) -0.008(3)
Na1 0.0349(16) 0.0287(15) 0.0419(19) -0.0077(14) 0.0004(14) -0.0080(12)
O16 0.056(4) 0.083(5) 0.046(4) 0.013(4) -0.017(3) -0.037(4)
O17 0.038(3) 0.055(4) 0.046(4) -0.016(3) 0.004(3) -0.009(3)
O18 0.045(3) 0.043(3) 0.032(3) -0.017(3) 0.002(3) -0.002(3)

loop_
_atom_type_symbol
_atom_type_description
_atom_type_scat_dispersion_real
_atom_type_scat_dispersion_imag
_atom_type_scat_source
C C 0.0033 0.0016 'International Tables Vol C Tables 4.2.6.8 and 6.1.1.4'
H H 0.0000 0.0000 'International Tables Vol C Tables 4.2.6.8 and 6.1.1.4'
N N 0.0061 0.0033 'International Tables Vol C Tables 4.2.6.8 and 6.1.1.4'
O O 0.0106 0.0060 'International Tables Vol C Tables 4.2.6.8 and 6.1.1.4'
Na Na 0.0362 0.0249 'International Tables Vol C Tables 4.2.6.8 and 6.1.1.4'
As As 0.0499 2.0058 'International Tables Vol C Tables 4.2.6.8 and 6.1.1.4'
Mo Mo -1.6832 0.6857 'International Tables Vol C Tables 4.2.6.8 and 6.1.1.4'

loop_
_geom_angle_atom_site_label_1
_geom_angle_atom_site_label_2
_geom_angle_atom_site_label_3
_geom_angle
_geom_angle_site_symmetry_1
_geom_angle_site_symmetry_3
_geom_angle_publ_flag
O1 Mo1 O3 102.5(2) . . ?
O1 Mo1 O2 101.4(2) . . ?
O3 Mo1 O2 102.5(2) . . ?
O1 Mo1 O4 99.2(2) . . ?
O3 Mo1 O4 95.75(19) . . ?
O2 Mo1 O4 148.70(18) . . ?
O1 Mo1 O5 89.0(2) . . ?
O3 Mo1 O5 164.9(2) . . ?
O2 Mo1 O5 84.46(18) . . ?
O4 Mo1 O5 72.54(15) . . ?
O1 Mo1 O12 167.2(2) . 7_456 ?
O3 Mo1 O12 87.62(19) . 7_456 ?
O2 Mo1 O12 83.84(19) . 7_456 ?
O4 Mo1 O12 71.61(16) . 7_456 ?
O5 Mo1 O12 79.78(16) . 7_456 ?
O6 Mo2 O7 102.9(2) . . ?
O6 Mo2 O2 102.6(2) . 7_456 ?
O7 Mo2 O2 101.5(2) . 7_456 ?
O6 Mo2 O4 96.0(2) . . ?
O7 Mo2 O4 96.2(2) . . ?
O2 Mo2 O4 150.51(18) 7_456 . ?
O6 Mo2 O12 87.95(19) . 7_456 ?
O7 Mo2 O12 165.02(19) . 7_456 ?
O2 Mo2 O12 85.86(18) 7_456 7_456 ?
O4 Mo2 O12 72.09(16) . 7_456 ?
O6 Mo2 O11 163.4(2) . 2_565 ?
O7 Mo2 O11 89.56(19) . 2_565 ?
O2 Mo2 O11 85.19(18) 7_456 2_565 ?
O4 Mo2 O11 71.48(15) . 2_565 ?
O12 Mo2 O11 77.98(16) 7_456 2_565 ?
O8 Mo3 O10 103.1(2) . . ?
O8 Mo3 O9 102.59(19) . . ?
O10 Mo3 O9 102.08(19) . . ?
O8 Mo3 O4 96.9(2) . . ?
O10 Mo3 O4 94.5(2) . . ?
O9 Mo3 O4 150.6(2) . . ?
O8 Mo3 O11 90.68(19) . 2_565 ?
O10 Mo3 O11 161.7(2) . 2_565 ?
O9 Mo3 O11 86.23(18) . 2_565 ?
O4 Mo3 O11 71.69(15) . 2_565 ?
O8 Mo3 O5 164.5(2) . . ?
O10 Mo3 O5 88.34(19) . . ?
O9 Mo3 O5 84.77(18) . . ?
O4 Mo3 O5 71.54(16) . . ?
O11 Mo3 O5 76.08(16) 2_565 . ?
O12 As1 O5 110.6(2) . . ?
O12 As1 O11 108.9(2) . . ?
O5 As1 O11 109.0(2) . . ?
O12 As1 C1 110.9(3) . . ?
O5 As1 C1 110.0(3) . . ?
O11 As1 C1 107.4(2) . . ?
Mo1 O1 Na1 161.0(3) . . ?
Mo1 O2 Mo2 162.3(3) . 8_556 ?
Mo1 O3 Na1 123.5(2) . 4_657 ?
Mo1 O4 Mo2 114.6(2) . . ?
Mo1 O4 Mo3 112.87(19) . . ?
Mo2 O4 Mo3 111.55(19) . . ?
As1 O5 Mo1 132.1(2) . . ?
As1 O5 Mo3 130.4(2) . . ?
Mo1 O5 Mo3 95.27(15) . . ?
Mo2 O6 Na1 123.3(3) . 4_657 ?
Mo3 O9 Mo3 160.8(4) . 2_565 ?
As1 O11 Mo3 128.5(2) . 2_565 ?
As1 O11 Mo2 129.7(2) . 2_565 ?
Mo3 O11 Mo2 95.55(15) 2_565 2_565 ?
As1 O12 Mo2 131.2(2) . 8_556 ?
As1 O12 Mo1 132.5(2) . 8_556 ?
Mo2 O12 Mo1 95.78(16) 8_556 8_556 ?
C6 C1 C2 121.7(6) . . ?
C6 C1 As1 119.3(5) . . ?
C2 C1 As1 118.7(5) . . ?
C1 C2 C3 117.0(6) . . ?
C4 C3 C2 123.0(6) . . ?
C4 C3 N1 120.9(6) . . ?
C2 C3 N1 116.1(6) . . ?
O15 C4 C3 125.3(7) . . ?
O15 C4 C5 117.7(6) . . ?
C3 C4 C5 117.0(6) . . ?
C6 C5 C4 121.1(6) . . ?
C1 C6 C5 120.2(6) . . ?
O13 N1 O14 122.2(6) . . ?
O13 N1 C3 120.7(6) . . ?
O14 N1 C3 117.1(6) . . ?
O16 Na1 O18 133.0(3) . . ?
O16 Na1 O17 118.2(3) . . ?
O18 Na1 O17 97.6(2) . . ?
O16 Na1 O1 78.8(2) . . ?
O18 Na1 O1 78.97(19) . . ?
O17 Na1 O1 79.6(2) . . ?
O16 Na1 O6 88.0(3) . 3_567 ?
O18 Na1 O6 80.9(2) . 3_567 ?
O17 Na1 O6 140.9(2) . 3_567 ?
O1 Na1 O6 136.9(2) . 3_567 ?
O16 Na1 O3 99.2(2) . 3_567 ?
O18 Na1 O3 118.0(2) . 3_567 ?
O17 Na1 O3 78.7(2) . 3_567 ?
O1 Na1 O3 154.0(2) . 3_567 ?
O6 Na1 O3 68.27(16) 3_567 3_567 ?

loop_
_geom_bond_atom_site_label_1
_geom_bond_atom_site_label_2
_geom_bond_distance
_geom_bond_site_symmetry_2
_geom_bond_publ_flag
Mo1 O1 1.698(5) . ?
Mo1 O3 1.701(4) . ?
Mo1 O2 1.876(5) . ?
Mo1 O4 2.031(4) . ?
Mo1 O5 2.290(4) . ?
Mo1 O12 2.321(4) 7_456 ?
Mo2 O6 1.698(4) . ?
Mo2 O7 1.700(5) . ?
Mo2 O2 1.881(5) 7_456 ?
Mo2 O4 2.037(4) . ?
Mo2 O12 2.294(4) 7_456 ?
Mo2 O11 2.296(4) 2_565 ?
Mo3 O8 1.690(5) . ?
Mo3 O10 1.692(4) . ?
Mo3 O9 1.8811(12) . ?
Mo3 O4 2.055(4) . ?
Mo3 O11 2.273(4) 2_565 ?
Mo3 O5 2.317(4) . ?
As1 O12 1.689(4) . ?
As1 O5 1.694(4) . ?
As1 O11 1.694(4) . ?
As1 C1 1.918(7) . ?
O1 Na1 2.507(5) . ?
O2 Mo2 1.881(5) 8_556 ?
O3 Na1 2.625(5) 4_657 ?
O6 Na1 2.618(5) 4_657 ?
O9 Mo3 1.8811(12) 2_565 ?
O11 Mo3 2.273(4) 2_565 ?
O11 Mo2 2.296(4) 2_565 ?
O12 Mo2 2.294(4) 8_556 ?
O12 Mo1 2.321(4) 8_556 ?
C1 C6 1.376(10) . ?
C1 C2 1.396(10) . ?
C2 C3 1.404(9) . ?
C3 C4 1.402(10) . ?
C3 N1 1.456(9) . ?
C4 O15 1.328(8) . ?
C4 C5 1.405(9) . ?
C5 C6 1.386(9) . ?
N1 O13 1.224(8) . ?
N1 O14 1.250(7) . ?
Na1 O16 2.259(7) . ?
Na1 O18 2.359(7) . ?
Na1 O17 2.386(7) . ?
Na1 O6 2.618(5) 3_567 ?
Na1 O3 2.625(5) 3_567 ?

loop_
_geom_hbond_atom_site_label_D
_geom_hbond_atom_site_label_H
_geom_hbond_atom_site_label_A
_geom_hbond_distance_DH
_geom_hbond_distance_HA
_geom_hbond_distance_DA
_geom_hbond_angle_DHA
_geom_hbond_site_symmetry_A
O15 H15A O14 0.84 1.87 2.577(8) 141.5 .
O15 H15A N1 0.84 2.49 2.922(8) 112.6 .
O16 H16A O13 0.85 2.17 2.811(8) 132.5 6_565
O16 H16B O10 0.85 1.98 2.826(8) 179.4 .
O17 H17A O17 0.85 2.22 2.935(9) 141.9 3_567
O17 H17B O15 0.85 2.29 3.107(9) 161.4 6_564
O18 H18A O6 0.85 2.62 3.210(8) 128.0 8_556
O18 H18B O7 0.85 2.17 3.024(7) 179.7 3_567

loop_
_geom_torsion_atom_site_label_1
_geom_torsion_atom_site_label_2
_geom_torsion_atom_site_label_3
_geom_torsion_atom_site_label_4
_geom_torsion
_geom_torsion_site_symmetry_1
_geom_torsion_site_symmetry_2
_geom_torsion_site_symmetry_3
_geom_torsion_site_symmetry_4
_geom_torsion_publ_flag
O3 Mo1 O1 Na1 76.3(9) . . . . ?
O2 Mo1 O1 Na1 -29.3(9) . . . . ?
O4 Mo1 O1 Na1 174.4(8) . . . . ?
O5 Mo1 O1 Na1 -113.5(9) . . . . ?
O12 Mo1 O1 Na1 -142.3(7) 7_456 . . . ?
O1 Mo1 O2 Mo2 -124.5(10) . . . 8_556 ?
O3 Mo1 O2 Mo2 129.8(10) . . . 8_556 ?
O4 Mo1 O2 Mo2 5.6(13) . . . 8_556 ?
O5 Mo1 O2 Mo2 -36.7(10) . . . 8_556 ?
O12 Mo1 O2 Mo2 43.6(10) 7_456 . . 8_556 ?
O1 Mo1 O3 Na1 76.3(3) . . . 4_657 ?
O2 Mo1 O3 Na1 -178.9(3) . . . 4_657 ?
O4 Mo1 O3 Na1 -24.5(3) . . . 4_657 ?
O5 Mo1 O3 Na1 -62.7(8) . . . 4_657 ?
O12 Mo1 O3 Na1 -95.7(3) 7_456 . . 4_657 ?
O1 Mo1 O4 Mo2 -168.5(2) . . . . ?
O3 Mo1 O4 Mo2 -64.8(2) . . . . ?
O2 Mo1 O4 Mo2 60.9(4) . . . . ?
O5 Mo1 O4 Mo2 105.5(2) . . . . ?
O12 Mo1 O4 Mo2 20.72(18) 7_456 . . . ?
O1 Mo1 O4 Mo3 62.3(2) . . . . ?
O3 Mo1 O4 Mo3 166.0(2) . . . . ?
O2 Mo1 O4 Mo3 -68.3(4) . . . . ?
O5 Mo1 O4 Mo3 -23.70(18) . . . . ?
O12 Mo1 O4 Mo3 -108.5(2) 7_456 . . . ?
O6 Mo2 O4 Mo1 64.9(2) . . . . ?
O7 Mo2 O4 Mo1 168.7(2) . . . . ?
O2 Mo2 O4 Mo1 -64.4(5) 7_456 . . . ?
O12 Mo2 O4 Mo1 -20.92(18) 7_456 . . . ?
O11 Mo2 O4 Mo1 -103.9(2) 2_565 . . . ?
O6 Mo2 O4 Mo3 -165.2(2) . . . . ?
O7 Mo2 O4 Mo3 -61.5(2) . . . . ?
O2 Mo2 O4 Mo3 65.4(5) 7_456 . . . ?
O12 Mo2 O4 Mo3 108.9(2) 7_456 . . . ?
O11 Mo2 O4 Mo3 25.94(18) 2_565 . . . ?
O8 Mo3 O4 Mo1 -167.1(2) . . . . ?
O10 Mo3 O4 Mo1 -63.2(2) . . . . ?
O9 Mo3 O4 Mo1 61.4(3) . . . . ?
O11 Mo3 O4 Mo1 104.5(2) 2_565 . . . ?
O5 Mo3 O4 Mo1 23.54(18) . . . . ?
O8 Mo3 O4 Mo2 62.2(2) . . . . ?
O10 Mo3 O4 Mo2 166.1(2) . . . . ?
O9 Mo3 O4 Mo2 -69.4(3) . . . . ?
O11 Mo3 O4 Mo2 -26.20(18) 2_565 . . . ?
O5 Mo3 O4 Mo2 -107.2(2) . . . . ?
O12 As1 O5 Mo1 38.8(4) . . . . ?
O11 As1 O5 Mo1 158.4(3) . . . . ?
C1 As1 O5 Mo1 -84.0(4) . . . . ?
O12 As1 O5 Mo3 -162.4(3) . . . . ?
O11 As1 O5 Mo3 -42.7(4) . . . . ?
C1 As1 O5 Mo3 74.8(4) . . . . ?
O1 Mo1 O5 As1 83.3(4) . . . . ?
O3 Mo1 O5 As1 -136.6(7) . . . . ?
O2 Mo1 O5 As1 -18.3(3) . . . . ?
O4 Mo1 O5 As1 -176.8(4) . . . . ?
O12 Mo1 O5 As1 -103.0(3) 7_456 . . . ?
O1 Mo1 O5 Mo3 -80.7(2) . . . . ?
O3 Mo1 O5 Mo3 59.4(8) . . . . ?
O2 Mo1 O5 Mo3 177.8(2) . . . . ?
O4 Mo1 O5 Mo3 19.25(16) . . . . ?
O12 Mo1 O5 Mo3 93.04(16) 7_456 . . . ?
O8 Mo3 O5 As1 133.3(6) . . . . ?
O10 Mo3 O5 As1 -88.3(3) . . . . ?
O9 Mo3 O5 As1 14.0(3) . . . . ?
O4 Mo3 O5 As1 176.4(4) . . . . ?
O11 Mo3 O5 As1 101.4(3) 2_565 . . . ?
O8 Mo3 O5 Mo1 -62.3(8) . . . . ?
O10 Mo3 O5 Mo1 76.2(2) . . . . ?
O9 Mo3 O5 Mo1 178.44(18) . . . . ?
O4 Mo3 O5 Mo1 -19.13(15) . . . . ?
O11 Mo3 O5 Mo1 -94.16(16) 2_565 . . . ?
O7 Mo2 O6 Na1 -73.1(3) . . . 4_657 ?
O2 Mo2 O6 Na1 -178.2(3) 7_456 . . 4_657 ?
O4 Mo2 O6 Na1 24.8(3) . . . 4_657 ?
O12 Mo2 O6 Na1 96.5(3) 7_456 . . 4_657 ?
O11 Mo2 O6 Na1 64.9(8) 2_565 . . 4_657 ?
O8 Mo3 O9 Mo3 -126.09(17) . . . 2_565 ?
O10 Mo3 O9 Mo3 127.29(17) . . . 2_565 ?
O4 Mo3 O9 Mo3 4.4(2) . . . 2_565 ?
O11 Mo3 O9 Mo3 -36.23(11) 2_565 . . 2_565 ?
O5 Mo3 O9 Mo3 40.12(11) . . . 2_565 ?
O12 As1 O11 Mo3 169.9(3) . . . 2_565 ?
O5 As1 O11 Mo3 49.2(3) . . . 2_565 ?
C1 As1 O11 Mo3 -69.9(3) . . . 2_565 ?
O12 As1 O11 Mo2 -44.9(4) . . . 2_565 ?
O5 As1 O11 Mo2 -165.6(3) . . . 2_565 ?
C1 As1 O11 Mo2 75.3(4) . . . 2_565 ?
O5 As1 O12 Mo2 -33.3(4) . . . 8_556 ?
O11 As1 O12 Mo2 -153.0(3) . . . 8_556 ?
C1 As1 O12 Mo2 88.9(3) . . . 8_556 ?
O5 As1 O12 Mo1 156.7(3) . . . 8_556 ?
O11 As1 O12 Mo1 37.0(4) . . . 8_556 ?
C1 As1 O12 Mo1 -81.0(4) . . . 8_556 ?
O12 As1 C1 C6 -167.2(5) . . . . ?
O5 As1 C1 C6 -44.6(6) . . . . ?
O11 As1 C1 C6 73.9(6) . . . . ?
O12 As1 C1 C2 18.9(6) . . . . ?
O5 As1 C1 C2 141.5(5) . . . . ?
O11 As1 C1 C2 -100.0(5) . . . . ?
C6 C1 C2 C3 -0.5(9) . . . . ?
As1 C1 C2 C3 173.3(5) . . . . ?
C1 C2 C3 C4 -0.8(10) . . . . ?
C1 C2 C3 N1 -179.7(6) . . . . ?
C2 C3 C4 O15 -178.5(6) . . . . ?
N1 C3 C4 O15 0.4(11) . . . . ?
C2 C3 C4 C5 2.1(10) . . . . ?
N1 C3 C4 C5 -179.0(6) . . . . ?
O15 C4 C5 C6 178.3(6) . . . . ?
C3 C4 C5 C6 -2.3(10) . . . . ?
C2 C1 C6 C5 0.3(10) . . . . ?
As1 C1 C6 C5 -173.4(5) . . . . ?
C4 C5 C6 C1 1.1(11) . . . . ?
C4 C3 N1 O13 171.4(6) . . . . ?
C2 C3 N1 O13 -9.8(9) . . . . ?
C4 C3 N1 O14 -8.5(10) . . . . ?
C2 C3 N1 O14 170.4(6) . . . . ?
Mo1 O1 Na1 O16 176.9(9) . . . . ?
Mo1 O1 Na1 O18 38.7(9) . . . . ?
Mo1 O1 Na1 O17 -61.3(9) . . . . ?
Mo1 O1 Na1 O6 102.2(9) . . . 3_567 ?
Mo1 O1 Na1 O3 -95.0(9) . . . 3_567 ?
